data_4067360
loop_
_publ_author_name
'Leung, Wing-Por'
'Wan, Chi-Ling'
'Kan, Kwok-Wai'
'Mak, Thomas C. W.'

_publ_section_title
;
 Synthesis, Structure, and Reactivity of Group 14 Bis(thiophosphinoyl)
 Metal Complexes
;
_journal_issue 4
_journal_name_full Organometallics
_journal_page_first 814
_journal_paper_doi 10.1021/om9008923
_journal_volume 29
_journal_year 2010
_chemical_formula_sum 'C66 H74 Cl2 Ge2 O4 P4 S6'
_chemical_formula_weight 1463.57
_chemical_name_systematic
; 
 ? 
;
_space_group_IT_number 15
_symmetry_cell_setting monoclinic
_symmetry_space_group_name_Hall '-C 2yc'
_symmetry_space_group_name_H-M 'C 1 2/c 1'
_atom_sites_solution_hydrogens geom
_atom_sites_solution_primary direct
_atom_sites_solution_secondary difmap
_audit_creation_method SHELXL-97
_cell_angle_alpha 90.00
_cell_angle_beta 93.501(3)
_cell_angle_gamma 90.00
_cell_formula_units_Z 4
_cell_length_a 19.263(3)
_cell_length_b 13.8672(19)
_cell_length_c 28.132(4)
_cell_measurement_temperature 293(2)
_cell_volume 7500.7(19)
_computing_cell_refinement 'BRUKER SMART CCD DIFFRACTOMETER'
_computing_data_collection 'BRUKER SMART CCD DIFFRACTOMETER'
_computing_data_reduction 'BRUKER SMART CCD DIFFRACTOMETER'
_computing_molecular_graphics 'SIEMENS SHELXTL'
_computing_publication_material 'SIEMENS SHELXTL'
_computing_structure_refinement 'SHELXL-97 (Sheldrick, 2008)'
_computing_structure_solution 'SHELXS-97 (Sheldrick, 2008)'
_diffrn_ambient_temperature 293(2)
_diffrn_measured_fraction_theta_full 0.998
_diffrn_measured_fraction_theta_max 0.998
_diffrn_measurement_device_type 'BRUKER SMART CCD DIFFRACTOMETER'
_diffrn_measurement_method 'OMEGA SCAN'
_diffrn_radiation_monochromator graphite
_diffrn_radiation_source 'fine-focus sealed tube'
_diffrn_radiation_type MoK\a
_diffrn_radiation_wavelength 0.71073
_diffrn_reflns_av_R_equivalents 0.0780
_diffrn_reflns_av_sigmaI/netI 0.1340
_diffrn_reflns_limit_h_max 20
_diffrn_reflns_limit_h_min -25
_diffrn_reflns_limit_k_max 18
_diffrn_reflns_limit_k_min -18
_diffrn_reflns_limit_l_max 37
_diffrn_reflns_limit_l_min -30
_diffrn_reflns_number 25403
_diffrn_reflns_theta_full 28.03
_diffrn_reflns_theta_max 28.03
_diffrn_reflns_theta_min 1.45
_exptl_absorpt_coefficient_mu 1.167
_exptl_absorpt_correction_T_max 0.7456
_exptl_absorpt_correction_T_min 0.5374
_exptl_absorpt_correction_type SADABS
_exptl_absorpt_process_details SADABS
_exptl_crystal_colour colourless
_exptl_crystal_density_diffrn 1.296
_exptl_crystal_density_method 'not measured'
_exptl_crystal_description block
_exptl_crystal_F_000 3024
_exptl_crystal_size_max 0.40
_exptl_crystal_size_mid 0.30
_exptl_crystal_size_min 0.20
_platon_squeeze_details
;
;
_refine_diff_density_max 0.529
_refine_diff_density_min -0.436
_refine_diff_density_rms 0.100
_refine_ls_extinction_method none
_refine_ls_goodness_of_fit_ref 0.829
_refine_ls_hydrogen_treatment riding
_refine_ls_matrix_type full
_refine_ls_number_parameters 379
_refine_ls_number_reflns 9094
_refine_ls_number_restraints 0
_refine_ls_restrained_S_all 0.829
_refine_ls_R_factor_all 0.1410
_refine_ls_R_factor_gt 0.0573
_refine_ls_shift/su_max 0.002
_refine_ls_shift/su_mean 0.000
_refine_ls_structure_factor_coef Fsqd
_refine_ls_weighting_details 'calc w=1/[\s^2^(Fo^2^)+(0.0793P)^2^+0.0000P] where P=(Fo^2^+2Fc^2^)/3'
_refine_ls_weighting_scheme calc
_refine_ls_wR_factor_gt 0.1366
_refine_ls_wR_factor_ref 0.1598
_reflns_number_gt 3879
_reflns_number_total 9094
_reflns_threshold_expression >2sigma(I)
_cod_data_source_file om9008923_si_004.cif
_cod_data_source_block 6
_cod_depositor_comments
;
The following automatic conversions were performed:

'_symmetry_cell_setting' value 'Monoclinic' changed to 'monoclinic'
according to /home/saulius/struct/CIF-dictionaries/cif_core.dic
dictionary named 'cif_core.dic' version 2.4.1 from 2010-06-29.

Automatic conversion script
Id: cif_fix_values 1715 2011-07-08 13:25:40Z adriana 
;
_cod_original_cell_volume 7500.8(18)
_cod_original_sg_symbol_H-M C2/c
_cod_database_code 4067360

loop_
_symmetry_equiv_pos_as_xyz
'x, y, z'
'-x, y, -z+1/2'
'x+1/2, y+1/2, z'
'-x+1/2, y+1/2, -z+1/2'
'-x, -y, -z'
'x, -y, z-1/2'
'-x+1/2, -y+1/2, -z'
'x+1/2, -y+1/2, z-1/2'

loop_
_atom_site_label
_atom_site_type_symbol
_atom_site_fract_x
_atom_site_fract_y
_atom_site_fract_z
_atom_site_U_iso_or_equiv
_atom_site_adp_type
_atom_site_occupancy
_atom_site_symmetry_multiplicity
_atom_site_calc_flag
_atom_site_refinement_flags
Ge1 Ge 0.68917(2) 0.77750(3) 0.968191(15) 0.04029(15) Uani 1 1 d .
P1 P 0.61702(6) 0.91874(8) 0.88846(4) 0.0390(3) Uani 1 1 d .
P2 P 0.68821(6) 0.72289(8) 0.86147(4) 0.0433(3) Uani 1 1 d .
S1 S 0.52350(6) 0.86807(10) 0.88047(4) 0.0572(3) Uani 1 1 d .
S2 S 0.62475(8) 0.62390(10) 0.88088(5) 0.0688(4) Uani 1 1 d .
Cl1 Cl 0.58839(7) 0.77418(10) 0.99566(5) 0.0703(4) Uani 1 1 d .
S3 S 0.73999(7) 0.63682(8) 0.98266(4) 0.0497(3) Uani 1 1 d .
C1 C 0.6866(2) 0.8286(3) 0.90123(13) 0.0378(10) Uani 1 1 d .
H1A H 0.7307 0.8625 0.8981 0.045 Uiso 1 1 calc R
C11 C 0.6427(3) 0.9861(3) 0.83680(14) 0.0466(11) Uani 1 1 d .
C12 C 0.7084(3) 1.0220(4) 0.83209(17) 0.0633(14) Uani 1 1 d .
H12A H 0.7433 1.0082 0.8554 0.076 Uiso 1 1 calc R
C13 C 0.7239(3) 1.0776(4) 0.79385(19) 0.0794(18) Uani 1 1 d .
H13A H 0.7686 1.1019 0.7913 0.095 Uiso 1 1 calc R
C14 C 0.6709(4) 1.0972(4) 0.75863(19) 0.085(2) Uani 1 1 d .
H14A H 0.6803 1.1350 0.7325 0.102 Uiso 1 1 calc R
C15 C 0.6069(4) 1.0617(4) 0.76260(18) 0.086(2) Uani 1 1 d .
H15A H 0.5723 1.0748 0.7389 0.103 Uiso 1 1 calc R
C16 C 0.5913(3) 1.0062(4) 0.80105(16) 0.0636(14) Uani 1 1 d .
H16A H 0.5465 0.9820 0.8032 0.076 Uiso 1 1 calc R
C21 C 0.6307(2) 1.0034(3) 0.93811(15) 0.0442(11) Uani 1 1 d .
C22 C 0.5736(3) 1.0345(4) 0.96179(17) 0.0604(13) Uani 1 1 d .
H22A H 0.5294 1.0118 0.9526 0.072 Uiso 1 1 calc R
C23 C 0.5827(4) 1.0993(4) 0.9990(2) 0.0829(18) Uani 1 1 d .
H23A H 0.5443 1.1210 1.0145 0.100 Uiso 1 1 calc R
C24 C 0.6462(4) 1.1308(4) 1.0130(2) 0.089(2) Uani 1 1 d .
H24A H 0.6516 1.1725 1.0389 0.106 Uiso 1 1 calc R
C25 C 0.7040(3) 1.1025(4) 0.98954(19) 0.0700(16) Uani 1 1 d .
H25A H 0.7480 1.1256 0.9993 0.084 Uiso 1 1 calc R
C26 C 0.6957(3) 1.0397(3) 0.95161(16) 0.0552(13) Uani 1 1 d .
H26A H 0.7339 1.0218 0.9350 0.066 Uiso 1 1 calc R
C31 C 0.6707(3) 0.7611(3) 0.80034(15) 0.0467(12) Uani 1 1 d .
C32 C 0.6087(3) 0.7378(4) 0.77823(18) 0.0732(17) Uani 1 1 d .
H32A H 0.5759 0.7042 0.7947 0.088 Uiso 1 1 calc R
C33 C 0.5936(4) 0.7641(5) 0.7304(2) 0.098(2) Uani 1 1 d .
H33A H 0.5513 0.7467 0.7151 0.117 Uiso 1 1 calc R
C34 C 0.6409(4) 0.8153(5) 0.70633(19) 0.0811(19) Uani 1 1 d .
H34A H 0.6310 0.8330 0.6748 0.097 Uiso 1 1 calc R
C35 C 0.7023(3) 0.8398(4) 0.72893(18) 0.0727(16) Uani 1 1 d .
H35A H 0.7341 0.8762 0.7129 0.087 Uiso 1 1 calc R
C36 C 0.7188(3) 0.8115(4) 0.77570(16) 0.0612(14) Uani 1 1 d .
H36A H 0.7620 0.8265 0.7903 0.073 Uiso 1 1 calc R
C41 C 0.7784(3) 0.6870(3) 0.86598(14) 0.0479(12) Uani 1 1 d .
C42 C 0.7946(3) 0.5884(4) 0.86820(16) 0.0720(17) Uani 1 1 d .
H42A H 0.7587 0.5434 0.8670 0.086 Uiso 1 1 calc R
C43 C 0.8632(4) 0.5565(5) 0.8721(2) 0.092(2) Uani 1 1 d .
H43A H 0.8734 0.4911 0.8748 0.110 Uiso 1 1 calc R
C44 C 0.9150(4) 0.6230(7) 0.8720(2) 0.102(3) Uani 1 1 d .
H44A H 0.9609 0.6019 0.8735 0.122 Uiso 1 1 calc R
C45 C 0.9019(3) 0.7196(6) 0.8698(2) 0.0843(19) Uani 1 1 d .
H45A H 0.9384 0.7635 0.8700 0.101 Uiso 1 1 calc R
C46 C 0.8334(3) 0.7519(4) 0.86722(18) 0.0644(15) Uani 1 1 d .
H46A H 0.8244 0.8178 0.8663 0.077 Uiso 1 1 calc R
C51 C 0.8032(8) 1.1638(12) 1.1028(8) 0.203(6) Uani 1 1 d .
H51A H 0.7653 1.1963 1.0850 0.243 Uiso 1 1 calc R
H51B H 0.7859 1.1054 1.1169 0.243 Uiso 1 1 calc R
C52 C 0.8292(11) 1.2123(16) 1.1304(7) 0.283(11) Uani 1 1 d .
H52A H 0.8273 1.1798 1.1608 0.339 Uiso 1 1 calc R
H52B H 0.8005 1.2695 1.1319 0.339 Uiso 1 1 calc R
C53 C 0.8955(14) 1.2429(10) 1.1272(6) 0.229(8) Uani 1 1 d .
H53A H 0.8970 1.3058 1.1122 0.275 Uiso 1 1 calc R
H53B H 0.9199 1.2460 1.1584 0.275 Uiso 1 1 calc R
C54 C 0.9224(6) 1.1750(12) 1.1001(8) 0.215(7) Uani 1 1 d .
H54A H 0.9430 1.1231 1.1193 0.258 Uiso 1 1 calc R
H54B H 0.9571 1.2017 1.0803 0.258 Uiso 1 1 calc R
C61 C 0.8807(8) 1.0861(12) 0.8814(6) 0.305(13) Uani 1 1 d .
H61A H 0.8966 1.0692 0.8504 0.366 Uiso 1 1 calc R
H61B H 0.8416 1.1296 0.8761 0.366 Uiso 1 1 calc R
C62 C 0.9253(8) 1.1278(9) 0.9023(7) 0.243(8) Uani 1 1 d .
H62A H 0.9088 1.1903 0.9122 0.291 Uiso 1 1 calc R
H62B H 0.9639 1.1377 0.8822 0.291 Uiso 1 1 calc R
C63 C 0.9483(6) 1.0695(10) 0.9447(4) 0.206(6) Uani 1 1 d .
H63A H 0.9972 1.0527 0.9443 0.248 Uiso 1 1 calc R
H63B H 0.9404 1.1035 0.9740 0.248 Uiso 1 1 calc R
C64 C 0.9048(5) 0.9852(6) 0.9393(4) 0.156(4) Uani 1 1 d .
H64A H 0.9324 0.9289 0.9324 0.187 Uiso 1 1 calc R
H64B H 0.8810 0.9732 0.9681 0.187 Uiso 1 1 calc R
O1 O 0.8623(12) 1.1432(8) 1.0723(4) 0.275(5) Uani 1 1 d .
O2 O 0.8576(3) 1.0045(4) 0.9019(2) 0.138(2) Uani 1 1 d .

loop_
_atom_site_aniso_label
_atom_site_aniso_U_11
_atom_site_aniso_U_22
_atom_site_aniso_U_33
_atom_site_aniso_U_23
_atom_site_aniso_U_13
_atom_site_aniso_U_12
Ge1 0.0405(3) 0.0498(3) 0.0305(2) 0.0063(2) 0.00074(18) 0.0067(2)
P1 0.0367(7) 0.0462(7) 0.0341(6) 0.0066(5) 0.0011(5) 0.0066(5)
P2 0.0473(8) 0.0478(7) 0.0342(6) -0.0018(5) -0.0018(5) 0.0034(6)
S1 0.0378(7) 0.0759(9) 0.0570(8) 0.0095(6) -0.0028(6) 0.0011(6)
S2 0.0751(11) 0.0627(8) 0.0675(9) 0.0043(7) -0.0038(7) -0.0203(7)
Cl1 0.0490(8) 0.1055(11) 0.0579(8) 0.0253(7) 0.0159(6) 0.0112(8)
S3 0.0636(9) 0.0463(7) 0.0375(6) 0.0026(5) -0.0100(5) 0.0076(6)
C1 0.038(3) 0.047(2) 0.029(2) 0.0053(18) 0.0005(18) -0.002(2)
C11 0.059(3) 0.049(3) 0.033(2) 0.0011(19) 0.004(2) 0.011(2)
C12 0.068(4) 0.076(4) 0.046(3) 0.014(3) 0.006(3) -0.011(3)
C13 0.100(5) 0.076(4) 0.063(4) 0.006(3) 0.012(3) -0.038(4)
C14 0.123(6) 0.091(5) 0.042(3) 0.019(3) 0.010(4) -0.025(4)
C15 0.111(6) 0.098(5) 0.047(3) 0.021(3) -0.012(3) 0.003(4)
C16 0.061(4) 0.079(4) 0.050(3) 0.026(3) 0.000(3) 0.002(3)
C21 0.049(3) 0.043(3) 0.042(3) 0.005(2) 0.011(2) 0.011(2)
C22 0.051(3) 0.069(3) 0.062(3) -0.005(3) 0.014(3) 0.009(3)
C23 0.090(5) 0.082(4) 0.080(4) -0.022(3) 0.033(4) 0.013(4)
C24 0.118(6) 0.079(4) 0.069(4) -0.019(3) 0.014(4) 0.022(4)
C25 0.073(4) 0.062(3) 0.074(4) -0.019(3) -0.015(3) 0.003(3)
C26 0.056(4) 0.056(3) 0.053(3) -0.005(2) 0.000(2) 0.005(3)
C31 0.051(3) 0.053(3) 0.035(2) -0.010(2) -0.005(2) 0.013(2)
C32 0.080(5) 0.091(4) 0.047(3) 0.001(3) -0.011(3) -0.005(3)
C33 0.083(5) 0.143(6) 0.062(4) 0.011(4) -0.030(4) -0.016(5)
C34 0.108(6) 0.098(5) 0.036(3) 0.002(3) -0.009(3) 0.020(4)
C35 0.086(5) 0.082(4) 0.051(3) 0.010(3) 0.013(3) 0.007(3)
C36 0.067(4) 0.079(4) 0.037(3) -0.001(2) -0.004(2) 0.003(3)
C41 0.061(3) 0.054(3) 0.029(2) -0.001(2) 0.003(2) 0.016(3)
C42 0.094(5) 0.070(4) 0.051(3) -0.014(3) -0.010(3) 0.031(3)
C43 0.108(6) 0.090(5) 0.076(4) -0.005(4) -0.002(4) 0.054(5)
C44 0.081(6) 0.156(8) 0.068(4) -0.006(5) -0.001(4) 0.074(5)
C45 0.039(3) 0.134(6) 0.079(4) -0.009(4) -0.003(3) 0.020(4)
C46 0.053(4) 0.078(4) 0.062(3) -0.010(3) 0.004(3) 0.018(3)
C51 0.124(12) 0.202(14) 0.28(2) -0.047(12) -0.021(13) -0.051(10)
C52 0.23(2) 0.33(3) 0.30(2) -0.150(18) 0.117(18) -0.116(18)
C53 0.31(3) 0.151(11) 0.216(15) -0.058(10) -0.041(15) -0.076(14)
C54 0.086(9) 0.193(13) 0.37(2) -0.058(14) 0.003(11) -0.011(9)
C61 0.221(17) 0.37(2) 0.309(19) 0.190(17) -0.124(13) -0.211(16)
C62 0.186(15) 0.156(11) 0.39(2) 0.150(13) 0.010(14) -0.019(10)
C63 0.183(12) 0.283(15) 0.149(9) -0.031(9) -0.030(8) -0.140(12)
C64 0.098(7) 0.152(8) 0.210(10) 0.073(7) -0.040(7) -0.025(6)
O1 0.295(16) 0.277(12) 0.257(12) -0.074(9) 0.044(12) -0.027(12)
O2 0.124(5) 0.120(4) 0.164(5) 0.027(4) -0.033(4) -0.045(4)

loop_
_atom_type_symbol
_atom_type_description
_atom_type_scat_dispersion_real
_atom_type_scat_dispersion_imag
_atom_type_scat_source
C C 0.0033 0.0016 'International Tables Vol C Tables 4.2.6.8 and 6.1.1.4'
H H 0.0000 0.0000 'International Tables Vol C Tables 4.2.6.8 and 6.1.1.4'
O O 0.0106 0.0060 'International Tables Vol C Tables 4.2.6.8 and 6.1.1.4'
P P 0.1023 0.0942 'International Tables Vol C Tables 4.2.6.8 and 6.1.1.4'
S S 0.1246 0.1234 'International Tables Vol C Tables 4.2.6.8 and 6.1.1.4'
Cl Cl 0.1484 0.1585 'International Tables Vol C Tables 4.2.6.8 and 6.1.1.4'
Ge Ge 0.1547 1.8001 'International Tables Vol C Tables 4.2.6.8 and 6.1.1.4'

loop_
_geom_angle_atom_site_label_1
_geom_angle_atom_site_label_2
_geom_angle_atom_site_label_3
_geom_angle
_geom_angle_site_symmetry_3
C1 Ge1 Cl1 112.08(13) .
C1 Ge1 S3 117.99(12) .
Cl1 Ge1 S3 108.48(5) .
C1 Ge1 S3 111.91(13) 7_667
Cl1 Ge1 S3 108.87(6) 7_667
S3 Ge1 S3 96.25(4) 7_667
C11 P1 C21 104.3(2) .
C11 P1 C1 105.8(2) .
C21 P1 C1 102.46(18) .
C11 P1 S1 112.97(17) .
C21 P1 S1 114.30(16) .
C1 P1 S1 115.80(15) .
C41 P2 C31 105.7(2) .
C41 P2 C1 103.2(2) .
C31 P2 C1 109.51(19) .
C41 P2 S2 113.96(18) .
C31 P2 S2 112.96(17) .
C1 P2 S2 110.94(15) .
Ge1 S3 Ge1 83.75(4) 7_667
P2 C1 P1 117.2(2) .
P2 C1 Ge1 106.71(19) .
P1 C1 Ge1 113.3(2) .
C12 C11 C16 118.4(4) .
C12 C11 P1 124.0(3) .
C16 C11 P1 117.5(4) .
C13 C12 C11 121.7(5) .
C12 C13 C14 118.5(6) .
C15 C14 C13 120.2(5) .
C14 C15 C16 121.2(5) .
C15 C16 C11 119.9(5) .
C26 C21 C22 119.1(4) .
C26 C21 P1 122.0(3) .
C22 C21 P1 118.9(4) .
C23 C22 C21 119.8(5) .
C24 C23 C22 120.5(6) .
C23 C24 C25 121.1(6) .
C26 C25 C24 119.2(6) .
C25 C26 C21 120.3(5) .
C32 C31 C36 119.4(5) .
C32 C31 P2 118.4(4) .
C36 C31 P2 122.2(4) .
C31 C32 C33 120.2(6) .
C34 C33 C32 120.2(6) .
C35 C34 C33 119.2(5) .
C34 C35 C36 121.1(6) .
C31 C36 C35 119.8(5) .
C46 C41 C42 117.6(5) .
C46 C41 P2 123.6(4) .
C42 C41 P2 118.8(4) .
C43 C42 C41 121.4(6) .
C44 C43 C42 118.6(6) .
C43 C44 C45 122.2(7) .
C44 C45 C46 119.4(7) .
C41 C46 C45 120.8(5) .
C52 C51 O1 100.8(16) .
C51 C52 C53 122(2) .
C54 C53 C52 102.6(12) .
C53 C54 O1 101.6(13) .
C62 C61 O2 116.8(13) .
C61 C62 C63 108.0(12) .
C64 C63 C62 102.3(8) .
O2 C64 C63 106.1(8) .
C54 O1 C51 104.3(12) .
C61 O2 C64 105.6(7) .

loop_
_geom_bond_atom_site_label_1
_geom_bond_atom_site_label_2
_geom_bond_distance
_geom_bond_site_symmetry_2
Ge1 C1 2.010(4) .
Ge1 Cl1 2.1334(14) .
Ge1 S3 2.2093(12) .
Ge1 S3 2.2259(12) 7_667
P1 C11 1.821(5) .
P1 C21 1.831(4) .
P1 C1 1.851(4) .
P1 S1 1.9339(17) .
P2 C41 1.804(5) .
P2 C31 1.812(4) .
P2 C1 1.845(4) .
P2 S2 1.9388(19) .
S3 Ge1 2.2259(12) 7_667
C11 C12 1.374(6) .
C11 C16 1.396(6) .
C12 C13 1.372(6) .
C13 C14 1.405(8) .
C14 C15 1.339(8) .
C15 C16 1.376(7) .
C21 C26 1.380(6) .
C21 C22 1.389(6) .
C22 C23 1.383(7) .
C23 C24 1.334(8) .
C24 C25 1.387(8) .
C25 C26 1.379(6) .
C31 C32 1.352(7) .
C31 C36 1.381(7) .
C32 C33 1.407(7) .
C33 C34 1.367(9) .
C34 C35 1.352(8) .
C35 C36 1.391(6) .
C41 C46 1.390(7) .
C41 C42 1.403(6) .
C42 C43 1.392(8) .
C43 C44 1.359(9) .
C44 C45 1.364(9) .
C45 C46 1.390(7) .
C51 C52 1.121(17) .
C51 O1 1.495(17) .
C52 C53 1.353(19) .
C53 C54 1.335(17) .
C54 O1 1.428(15) .
C61 C62 1.165(16) .
C61 O2 1.357(12) .
C62 C63 1.486(13) .
C63 C64 1.442(11) .
C64 O2 1.373(8) .

loop_
_platon_squeeze_void_nr
_platon_squeeze_void_average_x
_platon_squeeze_void_average_y
_platon_squeeze_void_average_z
_platon_squeeze_void_volume
_platon_squeeze_void_count_electrons
1 0.000 0.078 0.250 223.2 53.9
2 0.000 -0.078 0.750 223.2 52.9
3 0.500 0.422 0.750 223.2 52.9
4 0.500 0.578 0.250 223.2 53.9
